data_7054286
loop_
_publ_author_name
'Rojas-Montoya, Iv\'an D.'
'Santana-Silva, Alicia'
'Garc\'ia-Montalvo, Ver\'onica'
'Mu\~noz-Hern\'andez, Miguel-\'Angel'
'Rivera, Margarita'

_publ_section_title
;
 N-(Chalcogen)phosphorylated (chalcogen)ureas of zinc and cadmium(ii):
 SSPs for group 12--16 thin films
;
_journal_issue 10
_journal_name_full 'New J. Chem.'
_journal_page_first 4702
_journal_paper_doi 10.1039/C4NJ00482E
_journal_volume 38
_journal_year 2014
_chemical_formula_moiety 'C22 H44 N4 P2 S4 Zn'
_chemical_formula_sum 'C22 H44 N4 P2 S4 Zn'
_chemical_formula_weight 620.16
_chemical_name_systematic
; 
 ? 
;
_space_group_IT_number 14
_symmetry_cell_setting monoclinic
_symmetry_space_group_name_Hall '-P 2ybc'
_symmetry_space_group_name_H-M 'P 1 21/c 1'
_atom_sites_solution_hydrogens geom
_atom_sites_solution_primary direct
_atom_sites_solution_secondary difmap
_audit_creation_method SHELXL-97
_cell_angle_alpha 90.00
_cell_angle_beta 101.624(4)
_cell_angle_gamma 90.00
_cell_formula_units_Z 4
_cell_length_a 15.324(3)
_cell_length_b 15.069(3)
_cell_length_c 13.756(3)
_cell_measurement_reflns_used 381
_cell_measurement_temperature 293(2)
_cell_measurement_theta_max 25.29
_cell_measurement_theta_min 2.28
_cell_volume 3111.4(11)
_computing_cell_refinement 'SAINT (Bruker 2000)'
_computing_data_collection 'SMART (Bruker 2000)'
_computing_data_reduction SAINT
_computing_molecular_graphics 'Ortep-3 for Windows 2.02'
_computing_structure_refinement SHELXTL
_computing_structure_solution 'SHELXTL (Sheldrick, 2000)'
_diffrn_ambient_temperature 293(2)
_diffrn_measured_fraction_theta_full 0.999
_diffrn_measured_fraction_theta_max 0.999
_diffrn_measurement_device_type 'CCD area detector'
_diffrn_measurement_method 'phi and omega scans'
_diffrn_radiation_monochromator graphite
_diffrn_radiation_source 'fine-focus sealed tube'
_diffrn_radiation_type MoK\a
_diffrn_radiation_wavelength 0.71073
_diffrn_reflns_av_R_equivalents 0.1954
_diffrn_reflns_av_unetI/netI 0.1077
_diffrn_reflns_limit_h_max 18
_diffrn_reflns_limit_h_min -18
_diffrn_reflns_limit_k_max 17
_diffrn_reflns_limit_k_min -17
_diffrn_reflns_limit_l_max 16
_diffrn_reflns_limit_l_min -16
_diffrn_reflns_number 42582
_diffrn_reflns_theta_full 25.00
_diffrn_reflns_theta_max 25.00
_diffrn_reflns_theta_min 1.91
_exptl_absorpt_coefficient_mu 1.179
_exptl_absorpt_correction_T_max 0.9205
_exptl_absorpt_correction_T_min 0.3891
_exptl_absorpt_correction_type psi-scan
_exptl_absorpt_process_details
;
A. C. T. North, D. C. Phillips and F. S. Mathews,
Acta. Crystallogr. Sect A, 1968, 24, 351-359. 
;
_exptl_crystal_colour colorless
_exptl_crystal_density_diffrn 1.324
_exptl_crystal_density_method 'not measured'
_exptl_crystal_description rectangular
_exptl_crystal_F_000 1312
_exptl_crystal_size_max 0.27
_exptl_crystal_size_mid 0.21
_exptl_crystal_size_min 0.16
_refine_diff_density_max 0.638
_refine_diff_density_min -0.671
_refine_diff_density_rms 0.088
_refine_ls_extinction_method none
_refine_ls_goodness_of_fit_ref 0.988
_refine_ls_hydrogen_treatment constr
_refine_ls_matrix_type full
_refine_ls_number_parameters 346
_refine_ls_number_reflns 5483
_refine_ls_number_restraints 39
_refine_ls_restrained_S_all 1.033
_refine_ls_R_factor_all 0.0704
_refine_ls_R_factor_gt 0.0459
_refine_ls_shift/su_max 0.000
_refine_ls_shift/su_mean 0.000
_refine_ls_structure_factor_coef Fsqd
_refine_ls_weighting_details 'calc w=1/[\s^2^(Fo^2^)+(0.0050P)^2^+0.0400P] where P=(Fo^2^+2Fc^2^)/3'
_refine_ls_weighting_scheme calc
_refine_ls_wR_factor_gt 0.0945
_refine_ls_wR_factor_ref 0.0986
_reflns_number_gt 3691
_reflns_number_total 5483
_reflns_threshold_expression >2sigma(I)
_cod_data_source_file c4nj00482e2.cif
_cod_data_source_block Compound_7
_cod_depositor_comments
;
The following automatic conversions were performed:

'_symmetry_cell_setting' value 'Monoclinic' changed to 'monoclinic'
according to
/usr/data/users/saulius/crontab/automatic-downloads/rss-feeds/RSC/lib/dictionaries/cif_core.dic
dictionary named 'cif_core.dic' version 2.4.2 from 2011-04-26.

Automatic conversion script
Id: cif_fix_values 2281 2013-09-26 08:29:07Z andrius 

 Adding full bibliography for 7054285--7054289.cif.
;
_cod_original_sg_symbol_H-M P2(1)/c
_cod_database_code 7054286

loop_
_symmetry_equiv_pos_as_xyz
'x, y, z'
'-x, y+1/2, -z+1/2'
'-x, -y, -z'
'x, -y-1/2, z-1/2'

loop_
_atom_site_label
_atom_site_type_symbol
_atom_site_fract_x
_atom_site_fract_y
_atom_site_fract_z
_atom_site_U_iso_or_equiv
_atom_site_adp_type
_atom_site_occupancy
_atom_site_symmetry_multiplicity
_atom_site_calc_flag
_atom_site_refinement_flags
_atom_site_disorder_assembly
_atom_site_disorder_group
Zn1 Zn 0.30437(3) 0.04489(3) 0.21474(3) 0.02412(16) Uani 1 1 d . . .
P1 P 0.10319(8) -0.00085(8) 0.29971(9) 0.0308(3) Uani 1 1 d . . .
P2 P 0.54205(7) 0.11759(8) 0.27193(8) 0.0203(3) Uani 1 1 d . . .
S1 S 0.23956(7) -0.05397(8) 0.30778(8) 0.0286(3) Uani 1 1 d . A .
S2 S 0.17170(7) 0.11863(8) 0.12419(8) 0.0304(3) Uani 1 1 d . A .
S3 S 0.40493(7) 0.15966(8) 0.28411(8) 0.0291(3) Uani 1 1 d . . .
S4 S 0.38815(7) -0.04980(8) 0.13690(8) 0.0250(3) Uani 1 1 d . . .
N1 N 0.0372(2) 0.0260(2) 0.2036(3) 0.0274(9) Uani 1 1 d . A .
N2 N -0.0208(2) 0.0992(2) 0.0749(3) 0.0286(9) Uani 1 1 d . A .
N3 N 0.5569(2) 0.0531(2) 0.1915(2) 0.0222(8) Uani 1 1 d . . .
N4 N 0.5670(2) -0.0663(2) 0.1047(2) 0.0200(8) Uani 1 1 d . . .
C1 C 0.1194(7) 0.1137(8) 0.3531(8) 0.032(3) Uani 0.508(4) 1 d PDU A 1
H1 H 0.1330 0.1520 0.3005 0.039 Uiso 0.508(4) 1 calc PR A 1
C2 C 0.0216(6) 0.1448(6) 0.3720(7) 0.048(3) Uani 0.508(4) 1 d PDU A 1
H2A H 0.0065 0.1101 0.4249 0.072 Uiso 0.508(4) 1 calc PR A 1
H2B H -0.0225 0.1359 0.3126 0.072 Uiso 0.508(4) 1 calc PR A 1
H2C H 0.0237 0.2064 0.3898 0.072 Uiso 0.508(4) 1 calc PR A 1
C3 C 0.2011(7) 0.1177(7) 0.4393(7) 0.051(3) Uani 0.508(4) 1 d PDU A 1
H3A H 0.2048 0.1755 0.4692 0.076 Uiso 0.508(4) 1 calc PR A 1
H3B H 0.2542 0.1064 0.4144 0.076 Uiso 0.508(4) 1 calc PR A 1
H3C H 0.1951 0.0737 0.4881 0.076 Uiso 0.508(4) 1 calc PR A 1
C1A C 0.1005(7) 0.0779(6) 0.3933(7) 0.024(3) Uani 0.492(4) 1 d PDU A 2
H1A H 0.0392 0.0959 0.3940 0.029 Uiso 0.492(4) 1 calc PR A 2
C2A C 0.1426(6) 0.0404(7) 0.4867(6) 0.035(3) Uani 0.492(4) 1 d PDU A 2
H2A1 H 0.2029 0.0247 0.4847 0.053 Uiso 0.492(4) 1 calc PR A 2
H2A2 H 0.1106 -0.0116 0.4996 0.053 Uiso 0.492(4) 1 calc PR A 2
H2A3 H 0.1424 0.0831 0.5385 0.053 Uiso 0.492(4) 1 calc PR A 2
C3A C 0.1567(7) 0.1576(8) 0.3748(9) 0.037(3) Uani 0.492(4) 1 d PDU A 2
H3A1 H 0.1531 0.2030 0.4228 0.055 Uiso 0.492(4) 1 calc PR A 2
H3A2 H 0.1347 0.1803 0.3093 0.055 Uiso 0.492(4) 1 calc PR A 2
H3A3 H 0.2176 0.1395 0.3808 0.055 Uiso 0.492(4) 1 calc PR A 2
C4 C 0.0277(3) -0.0859(4) 0.3386(3) 0.0487(15) Uani 1 1 d DU A .
H4 H -0.0299 -0.0590 0.3418 0.058 Uiso 1 1 calc R B 1
C5 C 0.0140(3) -0.1671(4) 0.2762(4) 0.0611(16) Uani 1 1 d DU . .
H5A H 0.0707 -0.1915 0.2712 0.092 Uiso 1 1 calc R A .
H5B H -0.0187 -0.1522 0.2112 0.092 Uiso 1 1 calc R . .
H5C H -0.0189 -0.2099 0.3059 0.092 Uiso 1 1 calc R . .
C6 C 0.0800(5) -0.0984(6) 0.4381(6) 0.035(2) Uani 0.508(4) 1 d PDU A 1
H6A H 0.0513 -0.1411 0.4727 0.053 Uiso 0.508(4) 1 calc PR A 1
H6B H 0.0850 -0.0429 0.4731 0.053 Uiso 0.508(4) 1 calc PR A 1
H6C H 0.1384 -0.1193 0.4341 0.053 Uiso 0.508(4) 1 calc PR A 1
C6A C -0.0821(5) -0.0695(7) 0.3413(6) 0.047(3) Uani 0.492(4) 1 d PDU A 2
H6A1 H -0.1066 -0.1229 0.3629 0.071 Uiso 0.492(4) 1 calc PR A 2
H6A2 H -0.1140 -0.0541 0.2760 0.071 Uiso 0.492(4) 1 calc PR A 2
H6A3 H -0.0873 -0.0222 0.3865 0.071 Uiso 0.492(4) 1 calc PR A 2
C7 C 0.0572(3) 0.0760(3) 0.1393(3) 0.0250(11) Uani 1 1 d . . .
C8 C -0.1241(3) 0.0819(3) 0.0828(4) 0.0401(14) Uani 1 1 d . . .
H8A H -0.1435 0.0243 0.0553 0.048 Uiso 1 1 calc R A .
H8B H -0.1297 0.0830 0.1518 0.048 Uiso 1 1 calc R . .
C9 C -0.1815(3) 0.1551(3) 0.0248(3) 0.0356(13) Uani 1 1 d . A .
H9A H -0.2417 0.1357 -0.0030 0.043 Uiso 1 1 calc R . .
H9B H -0.1827 0.2089 0.0633 0.043 Uiso 1 1 calc R . .
C10 C -0.1253(3) 0.1634(3) -0.0509(3) 0.0395(13) Uani 1 1 d . . .
H10A H -0.1363 0.2207 -0.0831 0.047 Uiso 1 1 calc R A .
H10B H -0.1429 0.1180 -0.1010 0.047 Uiso 1 1 calc R . .
C11 C -0.0150(3) 0.1535(3) -0.0041(3) 0.0388(13) Uani 1 1 d . A .
H11A H 0.0164 0.1254 -0.0505 0.047 Uiso 1 1 calc R . .
H11B H 0.0126 0.2101 0.0171 0.047 Uiso 1 1 calc R . .
C12 C 0.6136(3) 0.2167(3) 0.2574(3) 0.0223(10) Uani 1 1 d . . .
H12 H 0.6107 0.2568 0.3127 0.027 Uiso 1 1 calc R . .
C13 C 0.5687(3) 0.2614(3) 0.1675(3) 0.0424(14) Uani 1 1 d . . .
H13A H 0.5940 0.3194 0.1644 0.064 Uiso 1 1 calc R . .
H13B H 0.5064 0.2668 0.1681 0.064 Uiso 1 1 calc R . .
H13C H 0.5761 0.2275 0.1106 0.064 Uiso 1 1 calc R . .
C14 C 0.7235(3) 0.1946(3) 0.2626(3) 0.0323(12) Uani 1 1 d . . .
H14A H 0.7293 0.1521 0.2123 0.049 Uiso 1 1 calc R . .
H14B H 0.7494 0.1709 0.3268 0.049 Uiso 1 1 calc R . .
H14C H 0.7538 0.2483 0.2518 0.049 Uiso 1 1 calc R . .
C15 C 0.6038(3) 0.0651(3) 0.3763(3) 0.0250(11) Uani 1 1 d . . .
H15 H 0.6630 0.0500 0.3645 0.030 Uiso 1 1 calc R . .
C16 C 0.6122(3) 0.1283(3) 0.4559(3) 0.0369(13) Uani 1 1 d . . .
H16A H 0.5540 0.1460 0.4642 0.055 Uiso 1 1 calc R . .
H16B H 0.6443 0.1794 0.4404 0.055 Uiso 1 1 calc R . .
H16C H 0.6439 0.1017 0.5161 0.055 Uiso 1 1 calc R . .
C17 C 0.5514(3) -0.0223(3) 0.3897(3) 0.0372(13) Uani 1 1 d . . .
H17A H 0.5806 -0.0524 0.4489 0.056 Uiso 1 1 calc R . .
H17B H 0.5501 -0.0603 0.3334 0.056 Uiso 1 1 calc R . .
H17C H 0.4916 -0.0076 0.3950 0.056 Uiso 1 1 calc R . .
C18 C 0.5118(3) -0.0153(3) 0.1480(3) 0.0196(10) Uani 1 1 d . . .
C19 C 0.5316(3) -0.1438(3) 0.0480(3) 0.0254(11) Uani 1 1 d . . .
H19A H 0.4845 -0.1289 -0.0081 0.031 Uiso 1 1 calc R . .
H19B H 0.5107 -0.1884 0.0887 0.031 Uiso 1 1 calc R . .
C20 C 0.6225(3) -0.1736(3) 0.0138(3) 0.0282(11) Uani 1 1 d . . .
H20A H 0.6234 -0.2378 0.0090 0.034 Uiso 1 1 calc R . .
H20B H 0.6219 -0.1498 -0.0518 0.034 Uiso 1 1 calc R . .
C21 C 0.7105(3) -0.1422(3) 0.0860(3) 0.0281(11) Uani 1 1 d . . .
H21A H 0.7272 -0.1809 0.1431 0.034 Uiso 1 1 calc R . .
H21B H 0.7601 -0.1359 0.0523 0.034 Uiso 1 1 calc R . .
C22 C 0.6748(3) -0.0526(3) 0.1130(3) 0.0267(11) Uani 1 1 d . . .
H22A H 0.6861 -0.0069 0.0674 0.032 Uiso 1 1 calc R . .
H22B H 0.7032 -0.0356 0.1799 0.032 Uiso 1 1 calc R . .

loop_
_atom_site_aniso_label
_atom_site_aniso_U_11
_atom_site_aniso_U_22
_atom_site_aniso_U_33
_atom_site_aniso_U_23
_atom_site_aniso_U_13
_atom_site_aniso_U_12
Zn1 0.0255(3) 0.0284(3) 0.0172(3) -0.0040(2) 0.0011(2) 0.0030(2)
P1 0.0324(7) 0.0370(8) 0.0207(6) -0.0095(6) -0.0003(5) 0.0118(6)
P2 0.0257(6) 0.0229(7) 0.0115(5) -0.0036(5) 0.0022(5) 0.0005(5)
S1 0.0310(6) 0.0306(7) 0.0233(6) 0.0021(5) 0.0037(5) 0.0082(6)
S2 0.0245(6) 0.0443(8) 0.0224(6) 0.0074(6) 0.0044(5) 0.0028(6)
S3 0.0264(6) 0.0331(7) 0.0270(6) -0.0125(6) 0.0038(5) 0.0030(5)
S4 0.0236(6) 0.0282(7) 0.0228(6) -0.0075(5) 0.0039(5) -0.0028(5)
N1 0.025(2) 0.028(2) 0.028(2) 0.0112(18) 0.0020(17) -0.0013(17)
N2 0.030(2) 0.029(2) 0.024(2) 0.0095(18) -0.0009(17) -0.0033(18)
N3 0.034(2) 0.023(2) 0.0127(18) -0.0057(16) 0.0107(15) -0.0010(17)
N4 0.033(2) 0.020(2) 0.0083(17) -0.0053(15) 0.0065(15) -0.0026(16)
C1 0.049(8) 0.037(8) 0.010(6) 0.002(5) 0.006(5) -0.002(6)
C2 0.069(7) 0.039(7) 0.043(6) -0.014(5) 0.030(5) 0.007(6)
C3 0.090(9) 0.043(7) 0.021(6) -0.014(5) 0.014(6) -0.018(7)
C1A 0.034(6) 0.026(6) 0.013(5) -0.007(4) 0.005(5) 0.008(5)
C2A 0.046(6) 0.043(7) 0.017(5) -0.005(5) 0.005(4) 0.000(5)
C3A 0.029(7) 0.056(9) 0.026(7) 0.001(6) 0.008(5) -0.004(6)
C4 0.040(3) 0.088(4) 0.024(3) 0.023(3) 0.021(2) 0.022(3)
C5 0.075(4) 0.072(4) 0.038(3) 0.016(3) 0.017(3) -0.033(3)
C6 0.054(6) 0.030(6) 0.028(5) 0.014(4) 0.025(4) 0.009(5)
C6A 0.040(5) 0.086(9) 0.020(5) 0.007(5) 0.016(4) -0.015(5)
C7 0.024(2) 0.024(3) 0.026(3) -0.006(2) 0.003(2) 0.005(2)
C8 0.027(3) 0.040(3) 0.048(3) 0.009(3) -0.007(2) -0.001(2)
C9 0.037(3) 0.032(3) 0.032(3) 0.001(2) -0.009(2) 0.003(2)
C10 0.050(3) 0.040(3) 0.021(3) 0.002(2) -0.010(2) 0.003(3)
C11 0.049(3) 0.038(3) 0.026(3) 0.006(2) -0.001(2) 0.000(3)
C12 0.035(3) 0.022(2) 0.007(2) -0.0051(18) -0.0026(18) -0.004(2)
C13 0.070(4) 0.032(3) 0.020(3) 0.003(2) -0.002(2) -0.014(3)
C14 0.044(3) 0.032(3) 0.023(2) -0.006(2) 0.011(2) -0.012(2)
C15 0.029(2) 0.032(3) 0.013(2) 0.003(2) 0.0031(18) 0.002(2)
C16 0.057(3) 0.041(3) 0.010(2) -0.001(2) 0.002(2) -0.003(3)
C17 0.057(3) 0.037(3) 0.017(2) 0.009(2) 0.006(2) 0.000(3)
C18 0.025(2) 0.020(2) 0.012(2) 0.0032(19) 0.0011(18) 0.001(2)
C19 0.041(3) 0.023(3) 0.011(2) -0.0050(19) 0.0039(19) -0.005(2)
C20 0.046(3) 0.027(3) 0.012(2) -0.005(2) 0.008(2) 0.002(2)
C21 0.035(3) 0.035(3) 0.016(2) -0.003(2) 0.0106(19) 0.003(2)
C22 0.032(3) 0.029(3) 0.020(2) -0.006(2) 0.0087(19) -0.005(2)

loop_
_atom_type_symbol
_atom_type_description
_atom_type_scat_dispersion_real
_atom_type_scat_dispersion_imag
_atom_type_scat_source
C C 0.0033 0.0016 'International Tables Vol C Tables 4.2.6.8 and 6.1.1.4'
H H 0.0000 0.0000 'International Tables Vol C Tables 4.2.6.8 and 6.1.1.4'
N N 0.0061 0.0033 'International Tables Vol C Tables 4.2.6.8 and 6.1.1.4'
P P 0.1023 0.0942 'International Tables Vol C Tables 4.2.6.8 and 6.1.1.4'
S S 0.1246 0.1234 'International Tables Vol C Tables 4.2.6.8 and 6.1.1.4'
Zn Zn 0.2839 1.4301 'International Tables Vol C Tables 4.2.6.8 and 6.1.1.4'

loop_
_geom_angle_atom_site_label_1
_geom_angle_atom_site_label_2
_geom_angle_atom_site_label_3
_geom_angle
S1 Zn1 S4 101.44(5)
S1 Zn1 S3 124.09(4)
S4 Zn1 S3 104.93(4)
S1 Zn1 S2 99.78(4)
S4 Zn1 S2 121.90(4)
S3 Zn1 S2 106.27(5)
N1 P1 C1A 109.9(3)
N1 P1 C1 96.1(3)
C1A P1 C1 27.3(4)
N1 P1 C4 95.08(19)
C1A P1 C4 98.4(4)
C1 P1 C4 124.0(4)
N1 P1 S1 125.69(15)
C1A P1 S1 111.6(3)
C1 P1 S1 105.3(3)
C4 P1 S1 111.59(16)
N3 P2 C15 99.97(19)
N3 P2 C12 104.64(19)
C15 P2 C12 102.46(18)
N3 P2 S3 121.04(13)
C15 P2 S3 115.49(16)
C12 P2 S3 111.04(14)
P1 S1 Zn1 104.17(6)
C7 S2 Zn1 118.72(14)
P2 S3 Zn1 107.82(5)
C18 S4 Zn1 114.91(13)
C7 N1 P1 123.6(3)
C7 N2 C11 118.1(4)
C7 N2 C8 130.1(3)
C11 N2 C8 111.5(3)
C18 N3 P2 133.5(3)
C18 N4 C19 119.4(3)
C18 N4 C22 126.9(3)
C19 N4 C22 113.6(3)
C3 C1 C2 119.5(8)
C3 C1 P1 111.2(7)
C2 C1 P1 105.8(7)
C3 C1 H1 106.6
C2 C1 H1 106.6
P1 C1 H1 106.6
C2A C1A C3A 107.0(8)
C2A C1A P1 108.6(7)
C3A C1A P1 108.2(8)
C2A C1A H1A 111.0
C3A C1A H1A 111.0
P1 C1A H1A 111.0
C1A C2A H2A1 109.5
C1A C2A H2A2 109.5
H2A1 C2A H2A2 109.5
C1A C2A H2A3 109.5
H2A1 C2A H2A3 109.5
H2A2 C2A H2A3 109.5
C1A C3A H3A1 109.5
C1A C3A H3A2 109.5
H3A1 C3A H3A2 109.5
C1A C3A H3A3 109.5
H3A1 C3A H3A3 109.5
H3A2 C3A H3A3 109.5
C6 C4 C5 115.2(5)
C6 C4 C6A 111.0(5)
C5 C4 C6A 96.1(5)
C6 C4 P1 95.9(4)
C5 C4 P1 114.9(3)
C6A C4 P1 125.0(5)
C6 C4 H4 110.0
C5 C4 H4 110.0
C6A C4 H4 16.2
P1 C4 H4 110.0
C4 C5 H5A 109.5
C4 C5 H5B 109.5
H5A C5 H5B 109.5
C4 C5 H5C 109.5
H5A C5 H5C 109.5
H5B C5 H5C 109.5
C4 C6 H6A 109.5
C4 C6 H6B 109.5
C4 C6 H6C 109.5
C4 C6A H6A1 109.5
C4 C6A H6A2 109.5
H6A1 C6A H6A2 109.5
C4 C6A H6A3 109.5
H6A1 C6A H6A3 109.5
H6A2 C6A H6A3 109.5
N1 C7 N2 107.6(4)
N1 C7 S2 129.8(3)
N2 C7 S2 122.6(3)
C9 C8 N2 108.3(4)
C9 C8 H8A 110.0
N2 C8 H8A 110.0
C9 C8 H8B 110.0
N2 C8 H8B 110.0
H8A C8 H8B 108.4
C10 C9 C8 94.1(4)
C10 C9 H9A 112.9
C8 C9 H9A 112.9
C10 C9 H9B 112.9
C8 C9 H9B 112.9
H9A C9 H9B 110.3
C9 C10 C11 113.8(4)
C9 C10 H10A 108.8
C11 C10 H10A 108.8
C9 C10 H10B 108.8
C11 C10 H10B 108.8
H10A C10 H10B 107.7
N2 C11 C10 97.7(4)
N2 C11 H11A 112.2
C10 C11 H11A 112.2
N2 C11 H11B 112.2
C10 C11 H11B 112.2
H11A C11 H11B 109.8
C13 C12 C14 114.9(4)
C13 C12 P2 105.8(3)
C14 C12 P2 115.6(3)
C13 C12 H12 106.7
C14 C12 H12 106.7
P2 C12 H12 106.7
C12 C13 H13A 109.5
C12 C13 H13B 109.5
H13A C13 H13B 109.5
C12 C13 H13C 109.5
H13A C13 H13C 109.5
H13B C13 H13C 109.5
C12 C14 H14A 109.5
C12 C14 H14B 109.5
H14A C14 H14B 109.5
C12 C14 H14C 109.5
H14A C14 H14C 109.5
H14B C14 H14C 109.5
C16 C15 C17 115.8(4)
C16 C15 P2 106.1(3)
C17 C15 P2 105.8(3)
C16 C15 H15 109.7
C17 C15 H15 109.7
P2 C15 H15 109.7
C15 C16 H16A 109.5
C15 C16 H16B 109.5
H16A C16 H16B 109.5
C15 C16 H16C 109.5
H16A C16 H16C 109.5
H16B C16 H16C 109.5
C15 C17 H17A 109.5
C15 C17 H17B 109.5
H17A C17 H17B 109.5
C15 C17 H17C 109.5
H17A C17 H17C 109.5
H17B C17 H17C 109.5
N3 C18 N4 109.0(3)
N3 C18 S4 131.3(3)
N4 C18 S4 119.7(3)
N4 C19 C20 97.4(3)
N4 C19 H19A 112.3
C20 C19 H19A 112.3
N4 C19 H19B 112.3
C20 C19 H19B 112.3
H19A C19 H19B 109.9
C21 C20 C19 114.3(3)
C21 C20 H20A 108.7
C19 C20 H20A 108.7
C21 C20 H20B 108.7
C19 C20 H20B 108.7
H20A C20 H20B 107.6
C22 C21 C20 96.6(3)
C22 C21 H21A 112.4
C20 C21 H21A 112.4
C22 C21 H21B 112.4
C20 C21 H21B 112.4
H21A C21 H21B 110.0
C21 C22 N4 106.0(3)
C21 C22 H22A 110.5
N4 C22 H22A 110.5
C21 C22 H22B 110.5
N4 C22 H22B 110.5
H22A C22 H22B 108.7

loop_
_geom_bond_atom_site_label_1
_geom_bond_atom_site_label_2
_geom_bond_distance
Zn1 S1 2.3143(13)
Zn1 S4 2.3204(12)
Zn1 S3 2.3841(12)
Zn1 S2 2.4289(12)
P1 N1 1.548(3)
P1 C1A 1.757(9)
P1 C1 1.872(12)
P1 C4 1.875(5)
P1 S1 2.2195(16)
P2 N3 1.523(3)
P2 C15 1.742(4)
P2 C12 1.887(4)
P2 S3 2.2331(16)
S2 C7 1.918(4)
S4 C18 1.941(4)
N1 C7 1.246(5)
N2 C7 1.382(5)
N2 C11 1.378(5)
N2 C8 1.629(5)
N3 C18 1.316(5)
N4 C18 1.366(5)
N4 C19 1.448(5)
N4 C22 1.646(5)
C1 C3 1.543(11)
C1 C2 1.640(12)
C1 H1 0.9800
C2 H2A 0.9600
C2 H2B 0.9600
C2 H2C 0.9600
C3 H3A 0.9600
C3 H3B 0.9600
C3 H3C 0.9600
C1A C2A 1.433(11)
C1A C3A 1.528(12)
C1A H1A 0.9800
C2A H2A1 0.9600
C2A H2A2 0.9600
C2A H2A3 0.9600
C3A H3A1 0.9600
C3A H3A2 0.9600
C3A H3A3 0.9600
C4 C6 1.451(8)
C4 C5 1.485(7)
C4 C6A 1.708(8)
C4 H4 0.9800
C5 H5A 0.9600
C5 H5B 0.9600
C5 H5C 0.9600
C6 H6A 0.9600
C6 H6B 0.9600
C6 H6C 0.9600
C6A H6A1 0.9600
C6A H6A2 0.9600
C6A H6A3 0.9600
C8 C9 1.532(6)
C8 H8A 0.9700
C8 H8B 0.9700
C9 C10 1.485(6)
C9 H9A 0.9700
C9 H9B 0.9700
C10 C11 1.689(5)
C10 H10A 0.9700
C10 H10B 0.9700
C11 H11A 0.9700
C11 H11B 0.9700
C12 C13 1.454(5)
C12 C14 1.704(5)
C12 H12 0.9800
C13 H13A 0.9600
C13 H13B 0.9600
C13 H13C 0.9600
C14 H14A 0.9600
C14 H14B 0.9600
C14 H14C 0.9600
C15 C16 1.437(6)
C15 C17 1.573(6)
C15 H15 0.9800
C16 H16A 0.9600
C16 H16B 0.9600
C16 H16C 0.9600
C17 H17A 0.9600
C17 H17B 0.9600
C17 H17C 0.9600
C19 C20 1.620(5)
C19 H19A 0.9700
C19 H19B 0.9700
C20 C21 1.578(5)
C20 H20A 0.9700
C20 H20B 0.9700
C21 C22 1.530(6)
C21 H21A 0.9700
C21 H21B 0.9700
C22 H22A 0.9700
C22 H22B 0.9700

loop_
_geom_torsion_atom_site_label_1
_geom_torsion_atom_site_label_2
_geom_torsion_atom_site_label_3
_geom_torsion_atom_site_label_4
_geom_torsion
N1 P1 S1 Zn1 50.15(19)
C1A P1 S1 Zn1 -87.2(4)
C1 P1 S1 Zn1 -59.2(4)
C4 P1 S1 Zn1 163.82(17)
S4 Zn1 S1 P1 -142.40(5)
S3 Zn1 S1 P1 100.57(6)
S2 Zn1 S1 P1 -16.81(6)
S1 Zn1 S2 C7 -5.12(16)
S4 Zn1 S2 C7 105.03(16)
S3 Zn1 S2 C7 -135.12(15)
N3 P2 S3 Zn1 26.14(17)
C15 P2 S3 Zn1 -94.58(16)
C12 P2 S3 Zn1 149.34(13)
S1 Zn1 S3 P2 104.87(6)
S4 Zn1 S3 P2 -10.50(6)
S2 Zn1 S3 P2 -140.85(6)
S1 Zn1 S4 C18 -129.58(13)
S3 Zn1 S4 C18 0.64(13)
S2 Zn1 S4 C18 121.13(13)
C1A P1 N1 C7 87.7(5)
C1 P1 N1 C7 63.5(5)
C4 P1 N1 C7 -171.5(4)
S1 P1 N1 C7 -50.2(4)
C15 P2 N3 C18 93.9(4)
C12 P2 N3 C18 -160.3(4)
S3 P2 N3 C18 -34.2(4)
N1 P1 C1 C3 -165.5(7)
C1A P1 C1 C3 71.7(12)
C4 P1 C1 C3 94.2(8)
S1 P1 C1 C3 -35.9(8)
N1 P1 C1 C2 63.4(7)
C1A P1 C1 C2 -59.4(10)
C4 P1 C1 C2 -36.9(8)
S1 P1 C1 C2 -167.0(5)
N1 P1 C1A C2A 164.6(6)
C1 P1 C1A C2A -132.7(14)
C4 P1 C1A C2A 66.1(7)
S1 P1 C1A C2A -51.2(8)
N1 P1 C1A C3A -79.6(7)
C1 P1 C1A C3A -16.9(9)
C4 P1 C1A C3A -178.1(6)
S1 P1 C1A C3A 64.6(7)
N1 P1 C4 C6 -168.6(4)
C1A P1 C4 C6 -57.6(5)
C1 P1 C4 C6 -67.8(6)
S1 P1 C4 C6 59.7(4)
N1 P1 C4 C5 70.1(4)
C1A P1 C4 C5 -178.8(5)
C1 P1 C4 C5 170.9(4)
S1 P1 C4 C5 -61.6(4)
N1 P1 C4 C6A -47.9(5)
C1A P1 C4 C6A 63.2(6)
C1 P1 C4 C6A 53.0(6)
S1 P1 C4 C6A -179.6(4)
P1 N1 C7 N2 -168.5(3)
P1 N1 C7 S2 11.1(6)
C11 N2 C7 N1 -178.9(4)
C8 N2 C7 N1 9.1(6)
C11 N2 C7 S2 1.5(6)
C8 N2 C7 S2 -170.5(3)
Zn1 S2 C7 N1 15.9(5)
Zn1 S2 C7 N2 -164.6(3)
C7 N2 C8 C9 152.8(4)
C11 N2 C8 C9 -19.6(5)
N2 C8 C9 C10 33.2(4)
C8 C9 C10 C11 -38.3(5)
C7 N2 C11 C10 -177.2(4)
C8 N2 C11 C10 -3.8(4)
C9 C10 C11 N2 28.6(5)
N3 P2 C12 C13 72.7(3)
C15 P2 C12 C13 176.7(3)
S3 P2 C12 C13 -59.5(3)
N3 P2 C12 C14 -55.6(3)
C15 P2 C12 C14 48.4(3)
S3 P2 C12 C14 172.2(2)
N3 P2 C15 C16 167.6(3)
C12 P2 C15 C16 60.1(3)
S3 P2 C15 C16 -60.8(3)
N3 P2 C15 C17 -68.9(3)
C12 P2 C15 C17 -176.5(3)
S3 P2 C15 C17 62.7(3)
P2 N3 C18 N4 -160.9(3)
P2 N3 C18 S4 19.7(6)
C19 N4 C18 N3 -177.2(3)
C22 N4 C18 N3 5.7(5)
C19 N4 C18 S4 2.2(5)
C22 N4 C18 S4 -174.9(3)
Zn1 S4 C18 N3 -0.6(4)
Zn1 S4 C18 N4 -179.9(2)
C18 N4 C19 C20 178.3(3)
C22 N4 C19 C20 -4.3(4)
N4 C19 C20 C21 25.9(4)
C19 C20 C21 C22 -36.1(4)
C20 C21 C22 N4 29.4(4)
C18 N4 C22 C21 159.6(4)
C19 N4 C22 C21 -17.6(4)
